data_7135121
loop_
_publ_author_name
'Scheepers, Matthew C.'
'Haynes, Delia A.'

_publ_section_title
;
 Design and synthesis of ternary multi-component crystals by sublimation.
;
_journal_name_full 'Chemical communications (Cambridge, England)'
_journal_paper_doi 10.1039/d5cc04584c
_journal_year 2025
_chemical_formula_moiety 'C7 H3 N2 O6, C6 H7 N2 O'
_chemical_formula_sum 'C13 H10 N4 O7'
_chemical_formula_weight 334.25
_chemical_name_systematic '3,5-dinitrobenzoic acid, isonicotinamide'
_space_group_IT_number 2
_space_group_name_Hall '-P 1'
_space_group_name_H-M_alt 'P -1'
_symmetry_cell_setting triclinic
_symmetry_Int_Tables_number 2
_symmetry_space_group_name_Hall '-P 1'
_symmetry_space_group_name_H-M 'P -1'
_atom_sites_solution_hydrogens mixed
_atom_sites_solution_primary dual
_audit_conform_dict_location ftp://ftp.iucr.org/pub/cif_core.dic
_audit_conform_dict_name cif_core.dic
_audit_conform_dict_version 2.4.5
_audit_creation_date 2025-06-24T08:10:12-00:00
_audit_creation_method 'WinGX routine CIF_UPDATE'
_audit_update_record
;
2025-08-08 deposited with the CCDC.	2025-10-10 downloaded from the CCDC.
;
_cell_angle_alpha 88.0300(10)
_cell_angle_beta 76.6860(10)
_cell_angle_gamma 87.5580(10)
_cell_formula_units_Z 2
_cell_length_a 7.44420(10)
_cell_length_b 9.00950(10)
_cell_length_c 10.8263(2)
_cell_measurement_reflns_used 9874
_cell_measurement_temperature 296(2)
_cell_measurement_theta_max 32.89
_cell_measurement_theta_min 2.81
_cell_measurement_wavelength 0.71073
_cell_volume 705.721(18)
_computing_cell_refinement 'SAINT V8.40B (?, 2016)'
_computing_data_reduction 'SAINT V8.40B (?, 2016)'
_computing_molecular_graphics 'Olex2 (Dolomanov et al., 2009)'
_computing_publication_material 'Olex2 (Dolomanov et al., 2009)'
_computing_structure_refinement 'SHELXL-2016/6 (Sheldrick, 2016)'
_computing_structure_solution 'SHELXT 2018/2 (Sheldrick, 2018)'
_diffrn_ambient_temperature 296(2)
_diffrn_measured_fraction_theta_full 0.998
_diffrn_measured_fraction_theta_max 0.995
_diffrn_measurement_device_type 'Bruker APEX-II CCD'
_diffrn_measurement_method '\f and \w scans'
_diffrn_radiation_probe x-ray
_diffrn_radiation_type MoK\a
_diffrn_radiation_wavelength 0.71073
_diffrn_reflns_av_R_equivalents 0.0283
_diffrn_reflns_av_unetI/netI 0.0101
_diffrn_reflns_Laue_measured_fraction_full 0.998
_diffrn_reflns_Laue_measured_fraction_max 0.995
_diffrn_reflns_limit_h_max 11
_diffrn_reflns_limit_h_min -11
_diffrn_reflns_limit_k_max 13
_diffrn_reflns_limit_k_min -13
_diffrn_reflns_limit_l_max 16
_diffrn_reflns_limit_l_min -16
_diffrn_reflns_number 86568
_diffrn_reflns_point_group_measured_fraction_full 0.998
_diffrn_reflns_point_group_measured_fraction_max 0.995
_diffrn_reflns_theta_full 25.242
_diffrn_reflns_theta_max 33.194
_diffrn_reflns_theta_min 1.934
_diffrn_standards_number 0
_exptl_absorpt_coefficient_mu 0.131
_exptl_absorpt_correction_T_max 0.7465
_exptl_absorpt_correction_T_min 0.7192
_exptl_absorpt_correction_type multi-scan
_exptl_absorpt_process_details
;
 SADABS 2016/2: Krause, L., Herbst-Irmer, R., Sheldrick G.M. & Stalke D.,
 J. Appl. Cryst. 48 (2015) 3-10
;
_exptl_crystal_colour orange
_exptl_crystal_density_diffrn 1.573
_exptl_crystal_density_method 'not measured'
_exptl_crystal_description block
_exptl_crystal_F_000 344
_exptl_crystal_recrystallization_method 'Re-crystallisation from solvent'
_exptl_crystal_size_max 0.472
_exptl_crystal_size_mid 0.321
_exptl_crystal_size_min 0.222
_refine_diff_density_max 0.387
_refine_diff_density_min -0.296
_refine_diff_density_rms 0.055
_refine_ls_extinction_method none
_refine_ls_goodness_of_fit_ref 1.071
_refine_ls_hydrogen_treatment mixed
_refine_ls_matrix_type full
_refine_ls_number_constraints 0
_refine_ls_number_parameters 229
_refine_ls_number_reflns 5391
_refine_ls_number_restraints 0
_refine_ls_restrained_S_all 1.071
_refine_ls_R_factor_all 0.06
_refine_ls_R_factor_gt 0.0487
_refine_ls_shift/su_max 0
_refine_ls_shift/su_mean 0
_refine_ls_structure_factor_coef Fsqd
_refine_ls_weighting_details 'w=1/[\s^2^(Fo^2^)+(0.0696P)^2^+0.2290P] where P=(Fo^2^+2Fc^2^)/3'
_refine_ls_weighting_scheme calc
_refine_ls_wR_factor_gt 0.1373
_refine_ls_wR_factor_ref 0.1503
_reflns_Friedel_coverage 0
_reflns_number_gt 4418
_reflns_number_total 5391
_reflns_threshold_expression 'I > 2\s(I)'
_cod_data_source_file d5cc04584c2.cif
_cod_data_source_block 1_1dnba+isonic
_cod_database_code 7135121
_shelx_estimated_absorpt_t_min 0.941
_shelx_estimated_absorpt_t_max 0.972

loop_
_symmetry_equiv_pos_as_xyz
'x, y, z'
'-x, -y, -z'

loop_
_atom_site_label
_atom_site_type_symbol
_atom_site_fract_x
_atom_site_fract_y
_atom_site_fract_z
_atom_site_U_iso_or_equiv
_atom_site_adp_type
_atom_site_occupancy
_atom_site_site_symmetry_order
_atom_site_calc_flag
_atom_site_refinement_flags_posn
_atom_site_refinement_flags_adp
_atom_site_refinement_flags_occupancy
_atom_site_disorder_assembly
_atom_site_disorder_group
C1 C 0.77797(15) 0.92780(11) 0.57243(10) 0.0287(2) Uani 1 1 d . . . . .
C2 C 0.82721(15) 0.83078(12) 0.66271(10) 0.0292(2) Uani 1 1 d . . . . .
H2 H 0.832592 0.728639 0.6517 0.035 Uiso 1 1 calc R U . . .
C3 C 0.86822(15) 0.88921(11) 0.76961(10) 0.02763(19) Uani 1 1 d . . . . .
C4 C 0.86624(16) 1.03984(12) 0.78983(10) 0.0304(2) Uani 1 1 d . . . . .
H4 H 0.898083 1.076933 0.860711 0.036 Uiso 1 1 calc R U . . .
C5 C 0.81427(16) 1.13217(11) 0.69879(11) 0.0308(2) Uani 1 1 d . . . . .
C6 C 0.76856(17) 1.08031(12) 0.59138(11) 0.0315(2) Uani 1 1 d . . . . .
H6 H 0.732228 1.146186 0.532949 0.038 Uiso 1 1 calc R U . . .
C7 C 0.73834(18) 0.86894(13) 0.45224(10) 0.0345(2) Uani 1 1 d . . . . .
N1 N 0.80935(19) 1.29352(12) 0.71708(11) 0.0424(3) Uani 1 1 d . . . . .
N2 N 0.91248(15) 0.78636(12) 0.86738(10) 0.0347(2) Uani 1 1 d . . . . .
O1 O 0.7558(2) 0.72972(12) 0.44360(11) 0.0674(4) Uani 1 1 d . . . . .
O2 O 0.69868(19) 0.95779(12) 0.37351(10) 0.0527(3) Uani 1 1 d . . . . .
O3 O 0.7356(3) 1.37417(13) 0.64882(15) 0.0746(5) Uani 1 1 d . . . . .
O4 O 0.8792(2) 1.33770(12) 0.79928(12) 0.0601(3) Uani 1 1 d . . . . .
O5 O 0.95303(19) 0.83858(13) 0.95943(11) 0.0529(3) Uani 1 1 d . . . . .
O6 O 0.9056(2) 0.65368(11) 0.85265(12) 0.0567(3) Uani 1 1 d . . . . .
O7 O 0.51632(16) 0.20296(11) -0.00450(9) 0.0444(2) Uani 1 1 d . . . . .
C8 C 0.7074(2) 0.55951(13) 0.15998(12) 0.0423(3) Uani 1 1 d . . . . .
H8 H 0.737312 0.649112 0.116358 0.051 Uiso 1 1 calc R U . . .
C9 C 0.6675(2) 0.43954(13) 0.09602(11) 0.0381(3) Uani 1 1 d . . . . .
H9 H 0.668383 0.448484 0.010049 0.046 Uiso 1 1 calc R U . . .
C10 C 0.62610(15) 0.30601(11) 0.16123(10) 0.02804(19) Uani 1 1 d . . . . .
C11 C 0.62558(19) 0.29597(13) 0.28981(11) 0.0358(2) Uani 1 1 d . . . . .
H11 H 0.599791 0.207053 0.335445 0.043 Uiso 1 1 calc R U . . .
C12 C 0.6641(2) 0.42065(13) 0.34828(11) 0.0387(3) Uani 1 1 d . . . . .
H12 H 0.662581 0.415687 0.434464 0.046 Uiso 1 1 calc R U . . .
C13 C 0.57813(15) 0.17711(12) 0.09095(10) 0.0298(2) Uani 1 1 d . . . . .
N3 N 0.70348(17) 0.54794(11) 0.28335(10) 0.0366(2) Uani 1 1 d . . . . .
N4 N 0.60309(16) 0.04119(11) 0.13668(10) 0.0356(2) Uani 1 1 d . . . . .
H3 H 0.732(3) 0.639(3) 0.336(2) 0.077(7) Uiso 1 1 d . . . . .
H4A H 0.569(3) -0.040(2) 0.0950(19) 0.051(5) Uiso 1 1 d . . . . .
H4B H 0.646(3) 0.023(2) 0.206(2) 0.052(5) Uiso 1 1 d . . . . .

loop_
_atom_site_aniso_label
_atom_site_aniso_U_11
_atom_site_aniso_U_22
_atom_site_aniso_U_33
_atom_site_aniso_U_23
_atom_site_aniso_U_13
_atom_site_aniso_U_12
C1 0.0373(5) 0.0262(4) 0.0243(4) -0.0070(3) -0.0085(4) -0.0058(4)
C2 0.0360(5) 0.0254(4) 0.0278(4) -0.0073(3) -0.0090(4) -0.0042(3)
C3 0.0320(5) 0.0263(4) 0.0265(4) -0.0052(3) -0.0097(4) -0.0029(3)
C4 0.0365(5) 0.0279(4) 0.0294(5) -0.0093(4) -0.0112(4) -0.0039(4)
C5 0.0400(5) 0.0232(4) 0.0316(5) -0.0089(3) -0.0116(4) -0.0033(4)
C6 0.0418(6) 0.0266(4) 0.0289(5) -0.0060(3) -0.0128(4) -0.0030(4)
C7 0.0486(6) 0.0325(5) 0.0247(4) -0.0077(4) -0.0104(4) -0.0091(4)
N1 0.0626(7) 0.0256(4) 0.0427(6) -0.0104(4) -0.0185(5) -0.0017(4)
N2 0.0408(5) 0.0327(5) 0.0340(5) -0.0043(4) -0.0153(4) -0.0010(4)
O1 0.1406(13) 0.0321(5) 0.0417(5) -0.0116(4) -0.0421(7) -0.0137(6)
O2 0.0845(8) 0.0456(6) 0.0364(5) -0.0065(4) -0.0309(5) 0.0017(5)
O3 0.1277(13) 0.0314(5) 0.0817(9) -0.0111(5) -0.0606(9) 0.0135(6)
O4 0.0996(10) 0.0338(5) 0.0569(7) -0.0157(4) -0.0349(6) -0.0124(5)
O5 0.0795(8) 0.0475(6) 0.0432(5) -0.0051(4) -0.0371(5) -0.0033(5)
O6 0.0947(9) 0.0291(4) 0.0557(6) -0.0023(4) -0.0363(6) -0.0010(5)
O7 0.0692(6) 0.0339(4) 0.0403(5) -0.0067(3) -0.0311(5) -0.0093(4)
C8 0.0714(9) 0.0264(5) 0.0340(5) -0.0026(4) -0.0200(6) -0.0112(5)
C9 0.0623(8) 0.0290(5) 0.0276(5) -0.0038(4) -0.0176(5) -0.0096(5)
C10 0.0356(5) 0.0248(4) 0.0263(4) -0.0078(3) -0.0106(4) -0.0048(3)
C11 0.0560(7) 0.0266(5) 0.0272(5) -0.0043(4) -0.0124(4) -0.0097(4)
C12 0.0643(8) 0.0294(5) 0.0262(5) -0.0071(4) -0.0161(5) -0.0070(5)
C13 0.0357(5) 0.0278(4) 0.0282(4) -0.0089(3) -0.0100(4) -0.0063(4)
N3 0.0567(6) 0.0254(4) 0.0321(5) -0.0085(3) -0.0174(4) -0.0056(4)
N4 0.0497(6) 0.0267(4) 0.0355(5) -0.0085(3) -0.0185(4) -0.0057(4)

loop_
_atom_type_symbol
_atom_type_description
_atom_type_scat_dispersion_real
_atom_type_scat_dispersion_imag
_atom_type_scat_source
C C 0.0033 0.0016 'International Tables Vol C Tables 4.2.6.8 and 6.1.1.4'
H H 0 0 'International Tables Vol C Tables 4.2.6.8 and 6.1.1.4'
N N 0.0061 0.0033 'International Tables Vol C Tables 4.2.6.8 and 6.1.1.4'
O O 0.0106 0.006 'International Tables Vol C Tables 4.2.6.8 and 6.1.1.4'

loop_
_geom_angle_atom_site_label_1
_geom_angle_atom_site_label_2
_geom_angle_atom_site_label_3
_geom_angle
_geom_angle_site_symmetry_1
_geom_angle_site_symmetry_3
_geom_angle_publ_flag
C2 C1 C6 119.75(9) . . ?
C2 C1 C7 120.46(9) . . ?
C6 C1 C7 119.78(10) . . ?
C3 C2 C1 118.77(9) . . ?
C4 C3 C2 123.20(10) . . ?
C4 C3 N2 118.13(9) . . ?
C2 C3 N2 118.66(9) . . ?
C5 C4 C3 116.15(9) . . ?
C4 C5 C6 123.24(10) . . ?
C4 C5 N1 117.89(9) . . ?
C6 C5 N1 118.87(10) . . ?
C5 C6 C1 118.84(10) . . ?
O2 C7 O1 126.90(11) . . ?
O2 C7 C1 118.76(11) . . ?
O1 C7 C1 114.31(11) . . ?
O4 N1 O3 124.29(12) . . ?
O4 N1 C5 117.70(11) . . ?
O3 N1 C5 118.01(11) . . ?
O6 N2 O5 123.53(12) . . ?
O6 N2 C3 118.22(10) . . ?
O5 N2 C3 118.25(10) . . ?
N3 C8 C9 120.57(11) . . ?
C8 C9 C10 119.31(11) . . ?
C9 C10 C11 119.07(9) . . ?
C9 C10 C13 118.72(9) . . ?
C11 C10 C13 122.19(10) . . ?
C12 C11 C10 118.65(11) . . ?
N3 C12 C11 121.10(10) . . ?
O7 C13 N4 123.52(10) . . ?
O7 C13 C10 118.86(10) . . ?
N4 C13 C10 117.61(9) . . ?
C8 N3 C12 121.29(10) . . ?

loop_
_geom_bond_atom_site_label_1
_geom_bond_atom_site_label_2
_geom_bond_distance
_geom_bond_site_symmetry_2
_geom_bond_publ_flag
C1 C2 1.3901(15) . ?
C1 C6 1.3926(14) . ?
C1 C7 1.5163(14) . ?
C2 C3 1.3886(14) . ?
C3 C4 1.3810(14) . ?
C3 N2 1.4679(15) . ?
C4 C5 1.3802(16) . ?
C5 C6 1.3855(14) . ?
C5 N1 1.4715(14) . ?
C7 O2 1.2261(16) . ?
C7 O1 1.2600(15) . ?
N1 O4 1.2147(15) . ?
N1 O3 1.2212(17) . ?
N2 O6 1.2162(14) . ?
N2 O5 1.2200(14) . ?
O7 C13 1.2358(14) . ?
C8 N3 1.3298(16) . ?
C8 C9 1.3819(16) . ?
C9 C10 1.3833(16) . ?
C10 C11 1.3910(15) . ?
C10 C13 1.5087(13) . ?
C11 C12 1.3802(15) . ?
C12 N3 1.3318(16) . ?
C13 N4 1.3269(15) . ?
